data_4102074
loop_
_publ_author_name
'Phoebe K. Allan'
'Bo Xiao'
'Simon J. Teat'
'Jason W. Knight'
'Russell E. Morris'

_publ_section_title
;
 In Situ Single-Crystal Diffraction Studies of the Structural Transition
 of Metal-Organic Framework Copper 5-Sulfoisophthalate, Cu-SIP-3
;
_journal_name_full 'Journal of the American Chemical Society'
_journal_page_first 3605
_journal_page_last 3611
_journal_paper_doi 10.1021/ja910600b
_journal_volume 132
_journal_year 2010
_chemical_formula_sum 'C8 H4 Cu2 O11 S'
_chemical_formula_weight 429.71
_chemical_name_systematic
;
 ?
;
_space_group_IT_number 14
_symmetry_cell_setting monoclinic
_symmetry_space_group_name_Hall '-P 2yn'
_symmetry_space_group_name_H-M 'P 1 21/n 1'
_atom_sites_solution_hydrogens geom
_atom_sites_solution_primary direct
_atom_sites_solution_secondary difmap
_audit_creation_method SHELXL-97
_audit_update_record
;
2009-10-28 # Formatted by publCIF
;
_cell_angle_alpha 90.00
_cell_angle_beta 94.379(4)
_cell_angle_gamma 90.00
_cell_formula_units_Z 4
_cell_length_a 7.3333(14)
_cell_length_b 18.153(3)
_cell_length_c 10.1729(19)
_cell_measurement_reflns_used 8630
_cell_measurement_temperature 305(2)
_cell_measurement_theta_max 31.4
_cell_measurement_theta_min 3.3
_cell_volume 1350.3(4)
_computing_cell_refinement 'SAINT (Bruker, 2006)'
_computing_data_collection 'ApexII (Brucker, 2006)'
_computing_data_reduction 'SAINT (Bruker, 2006)'
_computing_molecular_graphics 'DIAMOND 2.1a (Brandenberg, 1999)'
_computing_publication_material 'SHELXL97 (Sheldrick, 1997)'
_computing_structure_refinement 'SHELXL-97 (Sheldrick, 1997)'
_computing_structure_solution 'SIR97 (Altomare <i> et. al. </i>, 1999)'
_diffrn_ambient_temperature 293(2)
_diffrn_detector_area_resol_mean -
_diffrn_measured_fraction_theta_full 0.849
_diffrn_measured_fraction_theta_max 0.849
_diffrn_measurement_device_type 'Bruker AXS APEXII'
_diffrn_measurement_method /w
_diffrn_radiation_monochromator 'Si(111) Crystal'
_diffrn_radiation_source '11.3.1 ALS, LBNL. CA'
_diffrn_radiation_type synchrotron
_diffrn_radiation_wavelength 0.77490
_diffrn_reflns_av_R_equivalents 0.0412
_diffrn_reflns_av_sigmaI/netI 0.0476
_diffrn_reflns_limit_h_max 9
_diffrn_reflns_limit_h_min -7
_diffrn_reflns_limit_k_max 16
_diffrn_reflns_limit_k_min -19
_diffrn_reflns_limit_l_max 13
_diffrn_reflns_limit_l_min -8
_diffrn_reflns_number 8630
_diffrn_reflns_theta_full 31.37
_diffrn_reflns_theta_max 31.37
_diffrn_reflns_theta_min 3.27
_diffrn_standards_decay_% -
_diffrn_standards_interval_count -
_diffrn_standards_interval_time -
_diffrn_standards_number -
_exptl_absorpt_coefficient_mu 3.360
_exptl_absorpt_correction_type multi-scan
_exptl_crystal_colour blue
_exptl_crystal_density_diffrn 2.136
_exptl_crystal_density_method 'not measured'
_exptl_crystal_description 'Block, well formed'
_exptl_crystal_F_000 852
_exptl_crystal_size_max 0.1
_exptl_crystal_size_mid 0.06
_exptl_crystal_size_min 0.04
_refine_diff_density_max 2.311
_refine_diff_density_min -1.053
_refine_diff_density_rms 0.147
_refine_ls_extinction_method none
_refine_ls_goodness_of_fit_ref 1.186
_refine_ls_hydrogen_treatment constr
_refine_ls_matrix_type full
_refine_ls_number_parameters 201
_refine_ls_number_reflns 2915
_refine_ls_number_restraints 0
_refine_ls_restrained_S_all 1.186
_refine_ls_R_factor_all 0.0644
_refine_ls_R_factor_gt 0.0556
_refine_ls_shift/su_max 0.007
_refine_ls_shift/su_mean 0.000
_refine_ls_structure_factor_coef Fsqd
_refine_ls_weighting_details 'calc w=1/[\s^2^(Fo^2^)+(0.1000P)^2^+0.0000P] where P=(Fo^2^+2Fc^2^)/3'
_refine_ls_weighting_scheme calc
_refine_ls_wR_factor_gt 0.1600
_refine_ls_wR_factor_ref 0.1662
_reflns_number_gt 2451
_reflns_number_total 2915
_reflns_threshold_expression >2sigma(I)
_cod_data_source_file ja910600b_305K.cif
_cod_data_source_block als47_1_2
_cod_database_code 4102074

loop_
_symmetry_equiv_pos_as_xyz
'x, y, z'
'-x+1/2, y+1/2, -z+1/2'
'-x, -y, -z'
'x-1/2, -y-1/2, z-1/2'

loop_
_atom_site_label
_atom_site_type_symbol
_atom_site_fract_x
_atom_site_fract_y
_atom_site_fract_z
_atom_site_U_iso_or_equiv
_atom_site_adp_type
_atom_site_occupancy
_atom_site_symmetry_multiplicity
_atom_site_calc_flag
_atom_site_refinement_flags
_atom_site_disorder_assembly
_atom_site_disorder_group
Cu1 Cu 0.13443(8) 0.09427(4) 0.78290(5) 0.0263(2) Uani 1 1 d . . .
Cu2 Cu -0.04401(8) 0.06855(3) 1.06806(5) 0.0256(2) Uani 1 1 d . . .
S3 S 0.11983(16) 0.43452(8) 1.30896(11) 0.0281(3) Uani 1 1 d . . .
O1 O 0.0527(5) 0.1678(2) 1.0859(3) 0.0347(9) Uani 1 1 d . . .
O2 O 0.1296(4) 0.0347(2) 0.9429(3) 0.0237(7) Uani 1 1 d . . .
O3 O 0.1595(6) 0.0130(2) 0.6635(3) 0.0375(10) Uani 1 1 d . . .
O4 O 0.1184(5) 0.1858(2) 0.8746(3) 0.0350(9) Uani 1 1 d . . .
O5 O 0.1282(8) 0.5128(3) 1.2974(5) 0.0689(17) Uani 1 1 d . . .
O6 O -0.1869(6) 0.0901(2) 1.2138(4) 0.0398(10) Uani 1 1 d . . .
O7 O -0.2260(6) 0.0968(3) 0.8870(4) 0.0537(13) Uani 1 1 d . . .
O8 O -0.0498(5) 0.4067(3) 1.3550(4) 0.0507(12) Uani 1 1 d . . .
C1 C 0.1372(7) 0.3955(3) 1.1503(4) 0.0274(11) Uani 1 1 d . . .
C2 C 0.2284(7) 0.4045(3) 0.9299(5) 0.0276(11) Uani 1 1 d . . .
C3 C 0.1957(7) 0.3300(3) 0.9141(5) 0.0318(12) Uani 1 1 d . . .
H3 H 0.2175 0.3078 0.8344 0.038 Uiso 1 1 calc R . .
C4 C 0.1307(7) 0.2869(3) 1.0148(4) 0.0261(10) Uani 1 1 d . . .
C5 C 0.0977(7) 0.2076(3) 0.9907(4) 0.0269(11) Uani 1 1 d . . .
C6 C 0.1031(7) 0.3207(3) 1.1347(4) 0.0293(11) Uani 1 1 d . . .
H6 H 0.0621 0.2933 1.2038 0.035 Uiso 1 1 calc R . .
C7 C 0.1993(7) 0.4383(3) 1.0497(4) 0.0270(11) Uani 1 1 d . . .
H7 H 0.2211 0.4884 1.0619 0.032 Uiso 1 1 calc R . .
C8 C 0.1997(7) -0.0536(3) 0.6830(5) 0.0285(12) Uani 1 1 d . . .
O9W O 0.1177(7) 0.1551(3) 0.6223(4) 0.0483(11) Uani 1 1 d . . .
O10W O 0.0387(10) 0.3005(4) 0.5861(6) 0.080(3) Uani 0.945(19) 1 d P . .
O11W O 0.2142(11) 0.1325(5) 0.3639(7) 0.082(4) Uani 0.77(2) 1 d P . .

loop_
_atom_site_aniso_label
_atom_site_aniso_U_11
_atom_site_aniso_U_22
_atom_site_aniso_U_33
_atom_site_aniso_U_23
_atom_site_aniso_U_13
_atom_site_aniso_U_12
Cu1 0.0468(4) 0.0141(5) 0.0196(3) -0.0007(2) 0.0134(2) 0.0015(2)
Cu2 0.0464(4) 0.0127(5) 0.0201(3) -0.0013(2) 0.0181(2) -0.0029(2)
S3 0.0394(6) 0.0245(10) 0.0215(5) -0.0055(4) 0.0093(4) 0.0011(5)
O1 0.068(2) 0.014(2) 0.0241(16) -0.0002(14) 0.0182(15) -0.0098(17)
O2 0.0353(15) 0.016(2) 0.0212(14) 0.0007(13) 0.0141(11) 0.0007(13)
O3 0.071(2) 0.018(3) 0.0243(16) -0.0044(14) 0.0132(16) 0.0125(19)
O4 0.070(2) 0.013(2) 0.0250(16) -0.0037(14) 0.0223(16) -0.0023(17)
O5 0.145(5) 0.023(4) 0.043(2) -0.015(2) 0.030(3) -0.005(3)
O6 0.071(2) 0.017(3) 0.036(2) 0.0021(16) 0.0349(18) 0.0042(18)
O7 0.055(2) 0.056(4) 0.047(2) 0.025(2) -0.0165(19) -0.016(2)
O8 0.043(2) 0.077(4) 0.034(2) -0.015(2) 0.0137(16) -0.005(2)
C1 0.043(2) 0.019(4) 0.022(2) -0.0033(18) 0.0145(18) 0.000(2)
C2 0.046(2) 0.015(3) 0.024(2) 0.0011(18) 0.0157(18) -0.003(2)
C3 0.053(3) 0.018(4) 0.026(2) 0.003(2) 0.018(2) 0.002(2)
C4 0.047(2) 0.013(3) 0.0205(19) -0.0028(17) 0.0128(18) -0.002(2)
C5 0.048(2) 0.015(3) 0.0195(19) -0.0001(17) 0.0175(18) -0.005(2)
C6 0.050(3) 0.021(3) 0.0194(19) -0.0028(18) 0.0191(18) -0.006(2)
C7 0.049(3) 0.010(3) 0.023(2) -0.0016(17) 0.0146(19) -0.002(2)
C8 0.047(2) 0.015(4) 0.026(2) -0.0034(18) 0.0185(19) 0.000(2)
O9W 0.092(3) 0.031(3) 0.0239(17) 0.0010(16) 0.0141(18) 0.011(2)
O10W 0.113(5) 0.050(5) 0.071(4) 0.020(3) -0.025(3) -0.016(3)
O11W 0.098(6) 0.106(9) 0.041(4) 0.000(4) 0.009(3) 0.012(5)

loop_
_atom_type_symbol
_atom_type_description
_atom_type_scat_dispersion_real
_atom_type_scat_dispersion_imag
_atom_type_scat_source
C C 0.0033 0.0016 'International Tables Vol C Tables 4.2.6.8 and 6.1.1.4'
H H 0.0000 0.0000 'International Tables Vol C Tables 4.2.6.8 and 6.1.1.4'
O O 0.0106 0.0060 'International Tables Vol C Tables 4.2.6.8 and 6.1.1.4'
S S 0.1246 0.1234 'International Tables Vol C Tables 4.2.6.8 and 6.1.1.4'
Cu Cu 0.3201 1.2651 'International Tables Vol C Tables 4.2.6.8 and 6.1.1.4'

loop_
_geom_angle_atom_site_label_1
_geom_angle_atom_site_label_2
_geom_angle_atom_site_label_3
_geom_angle
_geom_angle_site_symmetry_1
_geom_angle_site_symmetry_3
_geom_angle_publ_flag
O4 Cu1 O3 169.62(16) . . ?
O4 Cu1 O2 93.96(15) . . ?
O3 Cu1 O2 96.27(16) . . ?
O4 Cu1 O9W 85.14(16) . . ?
O3 Cu1 O9W 84.80(18) . . ?
O2 Cu1 O9W 175.36(17) . . ?
O4 Cu1 O8 87.18(18) . 4_665 ?
O3 Cu1 O8 92.93(17) . 4_665 ?
O2 Cu1 O8 79.52(14) . 4_665 ?
O9W Cu1 O8 104.96(18) . 4_665 ?
O6 Cu2 O1 87.48(17) . . ?
O6 Cu2 O2 169.13(17) . . ?
O1 Cu2 O2 95.79(15) . . ?
O6 Cu2 O2 92.67(16) . 3_557 ?
O1 Cu2 O2 176.49(15) . 3_557 ?
O2 Cu2 O2 83.43(14) . 3_557 ?
O6 Cu2 O7 105.1(2) . . ?
O1 Cu2 O7 93.14(17) . . ?
O2 Cu2 O7 85.07(17) . . ?
O2 Cu2 O7 90.20(16) 3_557 . ?
O6 Cu2 Cu2 133.44(13) . 3_557 ?
O1 Cu2 Cu2 137.52(11) . 3_557 ?
O2 Cu2 Cu2 41.84(11) . 3_557 ?
O2 Cu2 Cu2 41.59(8) 3_557 3_557 ?
O7 Cu2 Cu2 86.85(15) . 3_557 ?
O5 S3 O7 113.5(3) . 4_666 ?
O5 S3 O8 114.6(3) . . ?
O7 S3 O8 109.8(3) 4_666 . ?
O5 S3 C1 108.4(3) . . ?
O7 S3 C1 103.6(3) 4_666 . ?
O8 S3 C1 106.1(2) . . ?
C5 O1 Cu2 124.8(3) . . ?
Cu1 O2 Cu2 114.78(18) . . ?
Cu1 O2 Cu2 120.21(16) . 3_557 ?
Cu2 O2 Cu2 96.57(14) . 3_557 ?
C8 O3 Cu1 132.0(3) . . ?
C5 O4 Cu1 137.9(4) . . ?
C8 O6 Cu2 128.4(4) 3_557 . ?
S3 O7 Cu2 138.6(3) 4_565 . ?
S3 O8 Cu1 137.9(3) . 4_566 ?
C6 C1 C7 122.0(4) . . ?
C6 C1 S3 118.0(4) . . ?
C7 C1 S3 119.8(4) . . ?
C3 C2 C7 119.7(4) . . ?
C3 C2 C8 118.3(4) . 2_556 ?
C7 C2 C8 122.0(5) . 2_556 ?
C2 C3 C4 121.9(5) . . ?
C6 C4 C3 118.2(5) . . ?
C6 C4 C5 122.8(4) . . ?
C3 C4 C5 119.0(4) . . ?
O4 C5 O1 126.2(5) . . ?
O4 C5 C4 115.4(4) . . ?
O1 C5 C4 118.4(4) . . ?
C1 C6 C4 119.6(4) . . ?
C1 C7 C2 118.5(5) . . ?
O6 C8 O3 127.6(5) 3_557 . ?
O6 C8 C2 115.2(5) 3_557 2_546 ?
O3 C8 C2 117.2(4) . 2_546 ?

loop_
_geom_bond_atom_site_label_1
_geom_bond_atom_site_label_2
_geom_bond_distance
_geom_bond_site_symmetry_2
_geom_bond_publ_flag
Cu1 O4 1.913(4) . ?
Cu1 O3 1.929(4) . ?
Cu1 O2 1.957(3) . ?
Cu1 O9W 1.967(4) . ?
Cu1 O8 2.375(4) 4_665 ?
Cu2 O6 1.920(4) . ?
Cu2 O1 1.940(4) . ?
Cu2 O2 1.967(3) . ?
Cu2 O2 1.976(4) 3_557 ?
Cu2 O7 2.250(4) . ?
Cu2 Cu2 2.9434(13) 3_557 ?
S3 O5 1.427(6) . ?
S3 O7 1.447(4) 4_666 ?
S3 O8 1.453(4) . ?
S3 C1 1.776(5) . ?
O1 C5 1.271(5) . ?
O2 Cu2 1.976(4) 3_557 ?
O3 C8 1.255(7) . ?
O4 C5 1.266(5) . ?
O6 C8 1.251(6) 3_557 ?
O7 S3 1.447(4) 4_565 ?
O8 Cu1 2.375(4) 4_566 ?
C1 C6 1.387(8) . ?
C1 C7 1.389(7) . ?
C2 C3 1.381(8) . ?
C2 C7 1.395(6) . ?
C2 C8 1.507(6) 2_556 ?
C3 C4 1.401(7) . ?
C4 C6 1.394(6) . ?
C4 C5 1.477(8) . ?
C8 O6 1.251(6) 3_557 ?
C8 C2 1.507(6) 2_546 ?
